data_7009478
loop_
_publ_author_name
'Chen, Hong-Ji'
'Zhang, Ling-Zhi'
'Cai, Zhi-Gang'
'Yang, Guang'
'Chen, Xiao-Ming'

_publ_section_title
;
 Organic--inorganic hybrid materials assembled through weak
 intermolecular interactions. Synthesis, structures and non-linear
 optical properties of [4,4'-bipyH2][M(NCS)4] (M&#x2005;=&#x2005;Mn2+,
 Co2+ or Zn2+; 4,4'-bipy&#x2005;=&#x2005;4,4'-bipyridine)
;
_journal_issue 14
_journal_name_full 'Journal of the Chemical Society, Dalton Transactions'
_journal_page_first 2463
_journal_paper_doi 10.1039/b001323o
_journal_year 2000
_chemical_formula_moiety {[4,4'-bipyH~2~][Zn(NCS)~4~]}~n~
_chemical_formula_sum 'C14 H10 N6 S4 Zn'
_chemical_formula_weight 455.89
_chemical_name_systematic
; 
? 
;
_space_group_IT_number 18
_symmetry_cell_setting orthorhombic
_symmetry_space_group_name_Hall 'P 2 2ab'
_symmetry_space_group_name_H-M 'P 21 21 2'
_atom_sites_solution_hydrogens geom
_atom_sites_solution_primary direct
_atom_sites_solution_secondary difmap
_audit_creation_method SHELXL-97
_cell_angle_alpha 90.00
_cell_angle_beta 90.00
_cell_angle_gamma 90.00
_cell_formula_units_Z 2
_cell_length_a 12.895(7)
_cell_length_b 13.008(4)
_cell_length_c 5.458(2)
_cell_measurement_reflns_used 25
_cell_measurement_temperature 293(2)
_cell_measurement_theta_max 15.0
_cell_measurement_theta_min 6.5
_cell_volume 915.5(7)
_computing_cell_refinement 'SHELXTL-Plus (Sheldrick, 1990)'
_computing_data_collection 'SHELXTL-Plus (Sheldrick, 1990)'
_computing_data_reduction 'SHELXTL-Plus (Sheldrick, 1990)'
_computing_molecular_graphics 'SHELXTL v. 5 (Sheldrick, 1997)'
_computing_publication_material 'SHELXL-97 (Sheldrick, 1997)'
_computing_structure_refinement 'SHELXL-97 (Sheldrick, 1997)'
_computing_structure_solution 'SHELXS-90 (Sheldrick, 1990)'
_diffrn_ambient_temperature 293(2)
_diffrn_measured_fraction_theta_full 0.998
_diffrn_measured_fraction_theta_max 0.998
_diffrn_measurement_device_type 'Siemens R3m'
_diffrn_measurement_method '\w scan'
_diffrn_radiation_monochromator graphite
_diffrn_radiation_source 'fine-focus sealed tube'
_diffrn_radiation_type MoK\a
_diffrn_radiation_wavelength 0.71073
_diffrn_reflns_av_R_equivalents 0.0849
_diffrn_reflns_av_sigmaI/netI 0.0300
_diffrn_reflns_limit_h_max 16
_diffrn_reflns_limit_h_min 0
_diffrn_reflns_limit_k_max 16
_diffrn_reflns_limit_k_min -1
_diffrn_reflns_limit_l_max 7
_diffrn_reflns_limit_l_min 0
_diffrn_reflns_number 1343
_diffrn_reflns_theta_full 27.49
_diffrn_reflns_theta_max 27.49
_diffrn_reflns_theta_min 2.22
_diffrn_standards_decay_% <2
_diffrn_standards_interval_count 120
_diffrn_standards_number 2
_exptl_absorpt_coefficient_mu 1.807
_exptl_absorpt_correction_T_max 0.896
_exptl_absorpt_correction_T_min 0.479
_exptl_absorpt_correction_type empirical
_exptl_crystal_colour Colourless
_exptl_crystal_density_diffrn 1.654
_exptl_crystal_density_method 'not measured'
_exptl_crystal_description prism
_exptl_crystal_F_000 460
_exptl_crystal_size_max 0.50
_exptl_crystal_size_mid 0.42
_exptl_crystal_size_min 0.40
_refine_diff_density_max 0.558
_refine_diff_density_min -0.396
_refine_diff_density_rms 0.103
_refine_ls_abs_structure_details 'Flack H D (1983), Acta Cryst. A39, 876-881'
_refine_ls_abs_structure_Flack 0.05(5)
_refine_ls_extinction_coef 0.050(4)
_refine_ls_extinction_expression Fc^*^=kFc[1+0.001xFc^2^\l^3^/sin(2\q)]^-1/4^
_refine_ls_extinction_method SHELXL
_refine_ls_goodness_of_fit_ref 1.243
_refine_ls_hydrogen_treatment mixed
_refine_ls_matrix_type full
_refine_ls_number_parameters 116
_refine_ls_number_reflns 1320
_refine_ls_number_restraints 0
_refine_ls_restrained_S_all 1.243
_refine_ls_R_factor_all 0.0629
_refine_ls_R_factor_gt 0.0514
_refine_ls_shift/su_max 0.000
_refine_ls_shift/su_mean 0.000
_refine_ls_structure_factor_coef Fsqd
_refine_ls_weighting_details 'w=1/[\s^2^(Fo^2^)+(0.0318P)^2^+4.3249P] where P=(Fo^2^+2Fc^2^)/3'
_refine_ls_weighting_scheme calc
_refine_ls_wR_factor_gt 0.1378
_refine_ls_wR_factor_ref 0.1425
_reflns_number_gt 1135
_reflns_number_total 1320
_reflns_threshold_expression >2sigma(I)
_cod_data_source_file b001323o.txt
_cod_data_source_block complex_3
_cod_depositor_comments
;
The following automatic conversions were performed:
'_symmetry_cell_setting' value 'Orthorhombic' changed to 'orthorhombic'
according to '/home/saulius/struct/CIF-dictionaries/cif_core.dic'
dictionary named 'cif_core.dic' version 2.4.1 from 2010-06-29.

Automatic conversion script
Id: cif_fix_enum 1527 2010-12-29 10:47:43Z saulius 

The following automatic conversions were performed:

'_refine_ls_weighting_scheme' value 'calc
w=1/[\s^2^(Fo^2^)+(0.0318P)^2^+4.3249P] where P=(Fo^2^+2Fc^2^)/3' was
changed to 'calc'. New tag '_refine_ls_weighting_details' was
created. The value of the new tag was set to
'w=1/[\s^2^(Fo^2^)+(0.0318P)^2^+4.3249P] where P=(Fo^2^+2Fc^2^)/3'.

Automatic conversion script
Id: cif_fix_values 3143 2015-03-26 13:38:13Z robertas 
;
_cod_original_sg_symbol_H-M P2(1)2(1)2
_cod_database_code 7009478

loop_
_symmetry_equiv_pos_as_xyz
'x, y, z'
'-x, -y, z'
'-x+1/2, y+1/2, -z'
'x+1/2, -y+1/2, -z'

loop_
_atom_site_label
_atom_site_type_symbol
_atom_site_fract_x
_atom_site_fract_y
_atom_site_fract_z
_atom_site_U_iso_or_equiv
_atom_site_adp_type
_atom_site_occupancy
_atom_site_calc_flag
_atom_site_refinement_flags
_atom_site_disorder_assembly
_atom_site_disorder_group
Zn1 Zn 0.5000 0.0000 0.3180(2) 0.0341(3) Uani 1 d S . .
S1 S 0.3735(2) -0.25485(19) 0.8565(5) 0.0511(6) Uani 1 d . . .
S2 S 0.24869(17) 0.06866(17) -0.2832(4) 0.0425(5) Uani 1 d . . .
N1 N 0.4509(6) -0.1135(6) 0.5214(15) 0.0454(19) Uani 1 d . . .
C1 C 0.4200(6) -0.1703(7) 0.6637(17) 0.0372(19) Uani 1 d . . .
N2 N 0.3896(6) 0.0505(6) 0.1011(13) 0.0467(19) Uani 1 d . . .
C2 C 0.3317(6) 0.0592(6) -0.0569(16) 0.0334(18) Uani 1 d . . .
N3 N 0.1692(6) -0.2051(7) 0.4373(19) 0.056(2) Uani 1 d . . .
H3N H 0.2067 -0.2646 0.4411 0.21(10) Uiso 1 d R . .
C3 C 0.1014(8) -0.1992(7) 0.624(2) 0.055(3) Uani 1 d . . .
H3 H 0.0990 -0.2532 0.7435 0.080 Uiso 1 d R . .
C4 C 0.0326(6) -0.1183(6) 0.6267(17) 0.038(2) Uani 1 d . . .
H4 H -0.0170 -0.1137 0.7579 0.080 Uiso 1 d R . .
C5 C 0.0363(5) -0.0437(6) 0.4456(14) 0.0306(17) Uani 1 d . . .
C6 C 0.1099(6) -0.0513(7) 0.2629(16) 0.043(2) Uani 1 d . . .
H6 H 0.1120 -0.0018 0.1323 0.080 Uiso 1 d R . .
C7 C 0.1780(7) -0.1334(8) 0.267(2) 0.055(3) Uani 1 d . . .
H7 H 0.2319 -0.1392 0.1462 0.080 Uiso 1 d R . .

loop_
_atom_site_aniso_label
_atom_site_aniso_U_11
_atom_site_aniso_U_22
_atom_site_aniso_U_33
_atom_site_aniso_U_23
_atom_site_aniso_U_13
_atom_site_aniso_U_12
Zn1 0.0392(6) 0.0372(6) 0.0260(6) 0.000 0.000 0.0015(7)
S1 0.0544(13) 0.0465(11) 0.0524(15) 0.0145(12) 0.0175(13) 0.0098(11)
S2 0.0404(10) 0.0450(11) 0.0421(12) 0.0001(11) -0.0079(11) -0.0063(10)
N1 0.053(4) 0.042(4) 0.041(4) 0.007(4) 0.006(4) 0.003(4)
C1 0.035(4) 0.044(4) 0.033(4) 0.001(5) 0.010(4) 0.009(4)
N2 0.045(4) 0.058(4) 0.037(4) 0.002(4) -0.012(4) 0.004(4)
C2 0.032(4) 0.029(4) 0.039(4) -0.001(4) 0.005(4) -0.001(3)
N3 0.037(4) 0.048(5) 0.083(7) -0.013(5) -0.018(5) 0.011(4)
C3 0.055(6) 0.041(5) 0.070(7) 0.000(5) -0.027(6) -0.003(4)
C4 0.035(4) 0.033(4) 0.045(5) 0.001(4) -0.008(4) -0.002(3)
C5 0.025(3) 0.035(4) 0.032(4) -0.008(4) -0.001(3) -0.003(3)
C6 0.040(4) 0.052(5) 0.037(4) -0.005(4) 0.008(4) 0.003(4)
C7 0.045(5) 0.054(6) 0.066(7) -0.016(6) -0.004(5) 0.010(5)

loop_
_atom_type_symbol
_atom_type_description
_atom_type_scat_dispersion_real
_atom_type_scat_dispersion_imag
_atom_type_scat_source
C C 0.0033 0.0016 'International Tables Vol C Tables 4.2.6.8 and 6.1.1.4'
H H 0.0000 0.0000 'International Tables Vol C Tables 4.2.6.8 and 6.1.1.4'
N N 0.0061 0.0033 'International Tables Vol C Tables 4.2.6.8 and 6.1.1.4'
S S 0.1246 0.1234 'International Tables Vol C Tables 4.2.6.8 and 6.1.1.4'
Zn Zn 0.2839 1.4301 'International Tables Vol C Tables 4.2.6.8 and 6.1.1.4'

loop_
_geom_angle_atom_site_label_1
_geom_angle_atom_site_label_2
_geom_angle_atom_site_label_3
_geom_angle
_geom_angle_site_symmetry_1
_geom_angle_site_symmetry_3
_geom_angle_publ_flag
N1 Zn1 N1 110.7(5) 2_655 . yes
N1 Zn1 N2 109.0(3) 2_655 . yes
N1 Zn1 N2 111.1(3) . . yes
N1 Zn1 N2 111.1(3) 2_655 2_655 yes
N1 Zn1 N2 109.0(3) . 2_655 yes
N2 Zn1 N2 105.9(5) . 2_655 yes
C1 N1 Zn1 171.0(7) . . yes
N1 C1 S1 177.3(9) . . yes
C2 N2 Zn1 163.4(8) . . yes
N2 C2 S2 178.6(8) . . yes
C7 N3 C3 123.2(9) . . ?
N3 C3 C4 118.2(10) . . ?
C3 C4 C5 120.3(9) . . ?
C6 C5 C4 119.3(7) . . ?
C6 C5 C5 119.5(7) . 2 ?
C4 C5 C5 121.2(6) . 2 ?
C5 C6 C7 118.6(9) . . ?
N3 C7 C6 120.2(9) . . ?

loop_
_geom_bond_atom_site_label_1
_geom_bond_atom_site_label_2
_geom_bond_distance
_geom_bond_site_symmetry_2
_geom_bond_publ_flag
Zn1 N1 1.953(8) 2_655 ?
Zn1 N1 1.953(8) . yes
Zn1 N2 1.965(7) . yes
Zn1 N2 1.965(7) 2_655 ?
S1 C1 1.636(9) . yes
S2 C2 1.638(9) . yes
N1 C1 1.144(11) . yes
N2 C2 1.146(10) . yes
N3 C7 1.321(13) . ?
N3 C3 1.344(14) . ?
C3 C4 1.377(12) . ?
C4 C5 1.385(11) . ?
C5 C6 1.381(11) . ?
C5 C5 1.474(15) . ?
C6 C7 1.382(13) . ?
